data_7230238
loop_
_publ_author_name
'An, Yan-Yan'
'Lu, Li-Ping'
'Feng, Si-Si'
'Zhu, Miao-Li'

_publ_section_title
;
 Efficient pure white light emission based on a three-component
 La:Eu,Tb-doped luminescent lanthanide metal--organic framework
;
_journal_issue 14
_journal_name_full CrystEngComm
_journal_page_first 2043
_journal_paper_doi 10.1039/C8CE00008E
_journal_volume 20
_journal_year 2018
_chemical_formula_moiety '[Ho2(C16H9O7)2(C3H7ON)2.4(H2O)1.6]??3H2O'
_chemical_formula_sum 'C39.2 H44 Ho2 N2.4 O21'
_chemical_formula_weight 1214.63
_space_group_crystal_system monoclinic
_space_group_IT_number 15
_space_group_name_Hall '-C 2yc'
_space_group_name_H-M_alt 'C 1 2/c 1'
_symmetry_space_group_name_Hall '-C 2yc'
_symmetry_space_group_name_H-M 'C 1 2/c 1'
_atom_sites_solution_hydrogens geom
_audit_creation_method SHELXL-2016/6
_audit_update_record
;
2018-02-11 deposited with the CCDC.
2018-03-02 downloaded from the CCDC.
;
_cell_angle_alpha 90
_cell_angle_beta 97.979(2)
_cell_angle_gamma 90
_cell_formula_units_Z 4
_cell_length_a 28.5245(17)
_cell_length_b 14.3258(9)
_cell_length_c 13.6361(8)
_cell_measurement_reflns_used 9479
_cell_measurement_temperature 298(2)
_cell_measurement_theta_max 28.43
_cell_measurement_theta_min 2.84
_cell_volume 5518.3(6)
_computing_structure_refinement 'SHELXL-2016/6 (Sheldrick, 2016)'
_computing_structure_solution 'SHELXT 2014/5 (Sheldrick, 2014)'
_diffrn_ambient_temperature 298(2)
_diffrn_measured_fraction_theta_full 0.995
_diffrn_measured_fraction_theta_max 0.990
_diffrn_measurement_device_type 'CCD area detector'
_diffrn_radiation_type MoK\a
_diffrn_radiation_wavelength 0.71073
_diffrn_reflns_av_R_equivalents 0.0283
_diffrn_reflns_av_unetI/netI 0.0243
_diffrn_reflns_Laue_measured_fraction_full 0.995
_diffrn_reflns_Laue_measured_fraction_max 0.990
_diffrn_reflns_limit_h_max 38
_diffrn_reflns_limit_h_min -37
_diffrn_reflns_limit_k_max 19
_diffrn_reflns_limit_k_min -18
_diffrn_reflns_limit_l_max 18
_diffrn_reflns_limit_l_min -17
_diffrn_reflns_number 26797
_diffrn_reflns_point_group_measured_fraction_full 0.995
_diffrn_reflns_point_group_measured_fraction_max 0.990
_diffrn_reflns_theta_full 25.242
_diffrn_reflns_theta_max 28.456
_diffrn_reflns_theta_min 2.841
_exptl_absorpt_coefficient_mu 2.915
_exptl_crystal_colour colourless
_exptl_crystal_density_diffrn 1.462
_exptl_crystal_description block
_exptl_crystal_F_000 2392
_exptl_crystal_size_max 0.270
_exptl_crystal_size_mid 0.250
_exptl_crystal_size_min 0.240
_refine_diff_density_max 1.389
_refine_diff_density_min -0.989
_refine_diff_density_rms 0.142
_refine_ls_extinction_method none
_refine_ls_goodness_of_fit_ref 1.094
_refine_ls_hydrogen_treatment constr
_refine_ls_matrix_type full
_refine_ls_number_parameters 317
_refine_ls_number_reflns 6920
_refine_ls_number_restraints 72
_refine_ls_restrained_S_all 1.128
_refine_ls_R_factor_all 0.0413
_refine_ls_R_factor_gt 0.0347
_refine_ls_shift/su_max 0.002
_refine_ls_shift/su_mean 0.000
_refine_ls_structure_factor_coef Fsqd
_refine_ls_weighting_details 'w=1/[\s^2^(Fo^2^)+(0.0396P)^2^+46.8916P] where P=(Fo^2^+2Fc^2^)/3'
_refine_ls_weighting_scheme calc
_refine_ls_wR_factor_gt 0.0898
_refine_ls_wR_factor_ref 0.0951
_reflns_Friedel_coverage 0.000
_reflns_number_gt 6035
_reflns_number_total 6920
_reflns_threshold_expression 'I > 2\s(I)'
_cod_data_source_file c8ce00008e2.cif
_cod_data_source_block 11R-Ho-RT
_cod_depositor_comments 'Adding full bibliography for 7230226--7230238.cif.'
_cod_original_formula_sum 'C39.20 H44 Ho2 N2.40 O21'
_cod_database_code 7230238
_shelx_shelxl_version_number 2016/6
_shelx_space_group_comment
;
The symmetry employed for this shelxl refinement is uniquely defined
by the following loop, which should always be used as a source of
symmetry information in preference to the above space-group names.
They are only intended as comments.
;
_shelx_estimated_absorpt_t_min 0.507
_shelx_estimated_absorpt_t_max 0.541

loop_
_space_group_symop_operation_xyz
'x, y, z'
'-x, y, -z+1/2'
'x+1/2, y+1/2, z'
'-x+1/2, y+1/2, -z+1/2'
'-x, -y, -z'
'x, -y, z-1/2'
'-x+1/2, -y+1/2, -z'
'x+1/2, -y+1/2, z-1/2'

loop_
_atom_site_label
_atom_site_type_symbol
_atom_site_fract_x
_atom_site_fract_y
_atom_site_fract_z
_atom_site_U_iso_or_equiv
_atom_site_adp_type
_atom_site_occupancy
_atom_site_site_symmetry_order
_atom_site_calc_flag
_atom_site_refinement_flags_posn
_atom_site_refinement_flags_adp
_atom_site_refinement_flags_occupancy
_atom_site_disorder_assembly
_atom_site_disorder_group
Ho1 Ho 0.18273(2) 0.29081(2) 0.96055(2) 0.01834(6) Uani 1 1 d . . . . .
O1 O 0.23414(10) 0.3513(2) 0.8542(2) 0.0309(7) Uani 1 1 d . . . . .
O2 O 0.30404(11) 0.2773(2) 0.8816(2) 0.0284(6) Uani 1 1 d . . . . .
O3 O 0.20683(10) 0.5763(2) 0.5643(3) 0.0330(7) Uani 1 1 d . . . . .
O4 O 0.26875(11) 0.6639(2) 0.5534(2) 0.0277(6) Uani 1 1 d . . . . .
O5 O 0.42311(12) 0.3542(3) 0.6496(3) 0.0451(8) Uani 1 1 d . U . . .
O6 O 0.60986(11) 0.1768(2) 0.5247(3) 0.0380(8) Uani 1 1 d . . . . .
O7 O 0.61840(12) 0.3204(3) 0.4747(3) 0.0437(9) Uani 1 1 d . . . . .
C1 C 0.29428(13) 0.3982(3) 0.7629(3) 0.0231(7) Uani 1 1 d . . . . .
C2 C 0.26442(13) 0.4609(3) 0.7076(3) 0.0240(8) Uani 1 1 d . . . . .
H2 H 0.232569 0.463253 0.715415 0.029 Uiso 1 1 calc R U . . .
C3 C 0.28181(14) 0.5202(3) 0.6403(3) 0.0245(8) Uani 1 1 d . . . . .
C4 C 0.32925(14) 0.5153(3) 0.6267(3) 0.0271(8) Uani 1 1 d . . . . .
H4 H 0.340883 0.554926 0.581749 0.033 Uiso 1 1 calc R U . . .
C5 C 0.35926(14) 0.4513(3) 0.6803(3) 0.0281(9) Uani 1 1 d . . . . .
C6 C 0.34190(14) 0.3936(3) 0.7494(3) 0.0268(8) Uani 1 1 d . . . . .
H6 H 0.362085 0.351810 0.786503 0.032 Uiso 1 1 calc R U . . .
C7 C 0.27605(14) 0.3372(3) 0.8394(3) 0.0231(7) Uani 1 1 d . . . . .
C8 C 0.25042(14) 0.5908(3) 0.5827(3) 0.0235(7) Uani 1 1 d . . . . .
C9 C 0.41073(15) 0.4484(3) 0.6647(4) 0.0360(10) Uani 1 1 d . . . . .
H9A H 0.415437 0.485757 0.607572 0.043 Uiso 1 1 calc R U . . .
H9B H 0.430491 0.473592 0.722303 0.043 Uiso 1 1 calc R U . . .
C10 C 0.46615(17) 0.3372(4) 0.6201(4) 0.0407(12) Uani 1 1 d . . . . .
C11 C 0.4774(2) 0.2438(5) 0.6119(5) 0.0532(14) Uani 1 1 d . U . . .
H11 H 0.456799 0.198055 0.628509 0.064 Uiso 1 1 calc R U . . .
C12 C 0.5196(2) 0.2183(4) 0.5787(5) 0.0491(13) Uani 1 1 d . U . . .
H12 H 0.527047 0.155461 0.573286 0.059 Uiso 1 1 calc R U . . .
C13 C 0.55089(16) 0.2868(3) 0.5535(4) 0.0346(10) Uani 1 1 d . . . . .
C14 C 0.53963(16) 0.3792(3) 0.5644(4) 0.0373(11) Uani 1 1 d . . . . .
H14 H 0.560450 0.425159 0.548933 0.045 Uiso 1 1 calc R U . . .
C15 C 0.49730(16) 0.4056(4) 0.5985(4) 0.0396(11) Uani 1 1 d . . . . .
H15 H 0.490316 0.468359 0.606365 0.048 Uiso 1 1 calc R U . . .
C16 C 0.59566(14) 0.2594(3) 0.5154(3) 0.0309(9) Uani 1 1 d . . . . .
O8 O 0.14437(15) 0.4195(3) 0.8711(3) 0.0542(10) Uani 0.7 1 d . U P A 1
C17 C 0.1569(3) 0.4958(6) 0.8615(6) 0.0456(17) Uani 0.7 1 d . U P A 1
H17 H 0.182096 0.515610 0.907442 0.055 Uiso 0.7 1 calc R U P A 1
N1 N 0.1404(3) 0.5575(6) 0.7952(7) 0.067(2) Uani 0.7 1 d . U P A 1
C18 C 0.1564(5) 0.6458(10) 0.7871(10) 0.094(4) Uani 0.7 1 d . U P A 1
H18A H 0.135828 0.688525 0.814847 0.141 Uiso 0.7 1 calc R U P A 1
H18B H 0.156715 0.660542 0.718538 0.141 Uiso 0.7 1 calc R U P A 1
H18C H 0.187828 0.651011 0.822242 0.141 Uiso 0.7 1 calc R U P A 1
C19 C 0.1103(9) 0.5408(18) 0.7299(18) 0.179(9) Uani 0.7 1 d . U P A 1
H19A H 0.107688 0.591208 0.683046 0.269 Uiso 0.7 1 calc R U P A 1
H19B H 0.080805 0.533432 0.755436 0.269 Uiso 0.7 1 calc R U P A 1
H19C H 0.117752 0.484178 0.697745 0.269 Uiso 0.7 1 calc R U P A 1
O9 O 0.15386(17) 0.2331(3) 0.7961(3) 0.0597(12) Uani 0.5 1 d . . P A 1
C20 C 0.1603(4) 0.2628(9) 0.7168(9) 0.048(2) Uani 0.5 1 d . U P A 1
H20 H 0.170858 0.324032 0.714806 0.057 Uiso 0.5 1 calc R U P A 1
N2 N 0.1538(5) 0.2168(9) 0.6322(10) 0.068(3) Uani 0.5 1 d . U P A 1
C21 C 0.1539(10) 0.2797(19) 0.537(2) 0.136(9) Uani 0.5 1 d . U P A 1
H21A H 0.179108 0.260211 0.501947 0.204 Uiso 0.5 1 calc R U P A 1
H21B H 0.158576 0.343747 0.556859 0.204 Uiso 0.5 1 calc R U P A 1
H21C H 0.124192 0.273338 0.495186 0.204 Uiso 0.5 1 calc R U P A 1
C22 C 0.1356(8) 0.1325(16) 0.6248(16) 0.108(6) Uani 0.5 1 d . U P A 1
H22A H 0.151483 0.093811 0.676575 0.162 Uiso 0.5 1 calc R U P A 1
H22B H 0.139493 0.106379 0.561623 0.162 Uiso 0.5 1 calc R U P A 1
H22C H 0.102491 0.135583 0.630877 0.162 Uiso 0.5 1 calc R U P A 1
O8A O 0.14437(15) 0.4195(3) 0.8711(3) 0.0542(10) Uani 0.3 1 d . . P A 2
O9A O 0.15386(17) 0.2331(3) 0.7961(3) 0.0597(12) Uani 0.5 1 d . . P A 2
O10 O 0.500000 0.218(3) 0.250000 0.392(19) Uiso 1 2 d S . P . .
O11 O 0.5618(8) 0.9937(17) 0.4813(17) 0.356(11) Uiso 1 1 d . . . . .

loop_
_atom_site_aniso_label
_atom_site_aniso_U_11
_atom_site_aniso_U_22
_atom_site_aniso_U_33
_atom_site_aniso_U_23
_atom_site_aniso_U_13
_atom_site_aniso_U_12
Ho1 0.01376(9) 0.01937(10) 0.02297(10) 0.00188(6) 0.00635(6) -0.00170(6)
O1 0.0190(13) 0.0410(18) 0.0349(16) 0.0158(13) 0.0115(12) 0.0024(12)
O2 0.0279(15) 0.0297(15) 0.0301(15) 0.0116(12) 0.0127(12) 0.0068(12)
O3 0.0219(14) 0.0281(16) 0.0490(19) 0.0102(14) 0.0047(13) 0.0026(12)
O4 0.0313(15) 0.0203(14) 0.0334(15) 0.0069(11) 0.0117(12) 0.0020(11)
O5 0.0335(14) 0.0439(15) 0.0623(16) 0.0044(13) 0.0222(13) 0.0055(12)
O6 0.0246(15) 0.0321(17) 0.062(2) -0.0005(16) 0.0212(15) 0.0039(13)
O7 0.0280(16) 0.045(2) 0.063(2) 0.0199(18) 0.0247(16) 0.0129(15)
C1 0.0206(17) 0.0221(18) 0.0291(19) 0.0076(14) 0.0121(15) 0.0026(14)
C2 0.0177(16) 0.0248(19) 0.0317(19) 0.0058(16) 0.0117(15) 0.0037(14)
C3 0.0223(18) 0.0223(19) 0.0311(19) 0.0068(15) 0.0111(15) 0.0054(14)
C4 0.0241(19) 0.0239(19) 0.037(2) 0.0108(16) 0.0165(16) 0.0067(15)
C5 0.0212(18) 0.026(2) 0.040(2) 0.0091(17) 0.0170(17) 0.0064(15)
C6 0.0214(18) 0.025(2) 0.036(2) 0.0103(16) 0.0123(16) 0.0067(15)
C7 0.0213(17) 0.0241(19) 0.0256(18) 0.0056(15) 0.0090(14) -0.0006(14)
C8 0.0258(18) 0.0197(18) 0.0267(18) 0.0048(14) 0.0097(15) 0.0063(14)
C9 0.0221(19) 0.037(2) 0.053(3) 0.016(2) 0.0195(19) 0.0089(17)
C10 0.027(2) 0.040(3) 0.059(3) 0.012(2) 0.021(2) 0.0085(19)
C11 0.048(2) 0.051(2) 0.064(2) 0.0027(17) 0.0179(16) 0.0000(16)
C12 0.0447(19) 0.046(2) 0.059(2) 0.0019(16) 0.0165(16) 0.0039(15)
C13 0.0208(19) 0.040(3) 0.046(3) 0.005(2) 0.0180(19) 0.0067(17)
C14 0.025(2) 0.035(2) 0.056(3) 0.011(2) 0.021(2) 0.0053(18)
C15 0.027(2) 0.034(2) 0.062(3) 0.007(2) 0.023(2) 0.0069(18)
C16 0.0174(18) 0.038(2) 0.040(2) 0.0027(19) 0.0130(17) 0.0041(16)
O8 0.0504(16) 0.0552(17) 0.0582(17) 0.0153(14) 0.0117(14) 0.0107(14)
C17 0.049(2) 0.043(2) 0.047(2) 0.0043(17) 0.0125(17) 0.0042(17)
N1 0.069(3) 0.066(3) 0.067(3) 0.0072(18) 0.0124(19) 0.0033(18)
C18 0.104(5) 0.088(5) 0.092(5) 0.007(4) 0.023(4) 0.004(4)
C19 0.179(10) 0.178(10) 0.180(10) 0.009(4) 0.026(4) 0.001(4)
O9 0.068(3) 0.071(3) 0.037(2) 0.004(2) -0.0075(19) -0.026(2)
C20 0.048(3) 0.050(3) 0.044(3) 0.0001(19) 0.0042(19) -0.0048(19)
N2 0.070(4) 0.071(4) 0.063(4) -0.0005(19) 0.007(2) -0.0030(19)
C21 0.138(10) 0.137(10) 0.132(10) 0.003(4) 0.019(4) -0.002(4)
C22 0.116(7) 0.107(7) 0.100(7) 0.004(4) 0.013(4) 0.002(4)
O8A 0.0504(16) 0.0552(17) 0.0582(17) 0.0153(14) 0.0117(14) 0.0107(14)
O9A 0.068(3) 0.071(3) 0.037(2) 0.004(2) -0.0075(19) -0.026(2)

loop_
_atom_type_symbol
_atom_type_description
_atom_type_scat_dispersion_real
_atom_type_scat_dispersion_imag
_atom_type_scat_source
C C 0.0033 0.0016 'International Tables Vol C Tables 4.2.6.8 and 6.1.1.4'
H H 0.0000 0.0000 'International Tables Vol C Tables 4.2.6.8 and 6.1.1.4'
N N 0.0061 0.0033 'International Tables Vol C Tables 4.2.6.8 and 6.1.1.4'
O O 0.0106 0.0060 'International Tables Vol C Tables 4.2.6.8 and 6.1.1.4'
Ho Ho -0.2175 4.6783 'International Tables Vol C Tables 4.2.6.8 and 6.1.1.4'

loop_
_geom_angle_atom_site_label_1
_geom_angle_atom_site_label_2
_geom_angle_atom_site_label_3
_geom_angle
_geom_angle_site_symmetry_1
_geom_angle_site_symmetry_3
O4 Ho1 O2 74.10(10) 4_546 7_557
O4 Ho1 O1 78.96(11) 4_546 .
O2 Ho1 O1 132.89(10) 7_557 .
O4 Ho1 O8 143.40(13) 4_546 .
O2 Ho1 O8 142.45(13) 7_557 .
O1 Ho1 O8 71.55(12) . .
O4 Ho1 O8A 143.40(13) 4_546 .
O2 Ho1 O8A 142.45(13) 7_557 .
O1 Ho1 O8A 71.55(12) . .
O4 Ho1 O6 137.62(11) 4_546 8_456
O2 Ho1 O6 77.54(12) 7_557 8_456
O1 Ho1 O6 142.31(11) . 8_456
O8 Ho1 O6 71.31(13) . 8_456
O4 Ho1 O3 122.97(11) 4_546 6_566
O2 Ho1 O3 78.11(12) 7_557 6_566
O1 Ho1 O3 85.40(12) . 6_566
O8 Ho1 O3 76.31(14) . 6_566
O6 Ho1 O3 79.94(11) 8_456 6_566
O4 Ho1 O9A 77.64(15) 4_546 .
O2 Ho1 O9A 134.24(14) 7_557 .
O1 Ho1 O9A 73.62(13) . .
O8A Ho1 O9A 73.65(17) . .
O6 Ho1 O9A 101.64(15) 8_456 .
O3 Ho1 O9A 147.50(14) 6_566 .
O4 Ho1 O9 77.64(15) 4_546 .
O2 Ho1 O9 134.24(14) 7_557 .
O1 Ho1 O9 73.62(13) . .
O8 Ho1 O9 73.65(17) . .
O6 Ho1 O9 101.64(15) 8_456 .
O3 Ho1 O9 147.50(14) 6_566 .
O4 Ho1 O7 87.62(11) 4_546 8_456
O2 Ho1 O7 71.63(13) 7_557 8_456
O1 Ho1 O7 144.98(12) . 8_456
O8 Ho1 O7 104.26(15) . 8_456
O6 Ho1 O7 53.50(11) 8_456 8_456
O3 Ho1 O7 128.31(11) 6_566 8_456
O9 Ho1 O7 71.96(14) . 8_456
O4 Ho1 O4 73.13(11) 4_546 6_566
O2 Ho1 O4 69.34(10) 7_557 6_566
O1 Ho1 O4 66.16(10) . 6_566
O8 Ho1 O4 112.23(13) . 6_566
O6 Ho1 O4 124.15(11) 8_456 6_566
O3 Ho1 O4 50.55(9) 6_566 6_566
O9 Ho1 O4 133.70(13) . 6_566
O7 Ho1 O4 139.86(12) 8_456 6_566
O4 Ho1 C16 112.67(12) 4_546 8_456
O2 Ho1 C16 71.46(12) 7_557 8_456
O1 Ho1 C16 155.63(12) . 8_456
O8 Ho1 C16 88.52(14) . 8_456
O8A Ho1 C16 88.52(14) . 8_456
O6 Ho1 C16 26.65(13) 8_456 8_456
O3 Ho1 C16 103.79(12) 6_566 8_456
O9A Ho1 C16 87.65(15) . 8_456
O9 Ho1 C16 87.65(15) . 8_456
O7 Ho1 C16 26.91(13) 8_456 8_456
O4 Ho1 C16 136.69(11) 6_566 8_456
C7 O1 Ho1 136.5(3) . .
C7 O2 Ho1 135.7(3) . 7_557
C8 O3 Ho1 100.5(2) . 6_565
C8 O4 Ho1 163.8(3) . 4_556
C8 O4 Ho1 87.6(2) . 6_565
Ho1 O4 Ho1 106.87(11) 4_556 6_565
C10 O5 C9 117.7(4) . .
C16 O6 Ho1 93.7(3) . 8
C16 O7 Ho1 91.2(3) . 8
C2 C1 C6 119.5(3) . .
C2 C1 C7 120.5(3) . .
C6 C1 C7 119.9(3) . .
C1 C2 C3 120.4(3) . .
C1 C2 H2 119.8 . .
C3 C2 H2 119.8 . .
C2 C3 C4 119.9(4) . .
C2 C3 C8 121.0(3) . .
C4 C3 C8 119.1(3) . .
C5 C4 C3 120.2(4) . .
C5 C4 H4 119.9 . .
C3 C4 H4 119.9 . .
C4 C5 C6 119.7(4) . .
C4 C5 C9 118.9(4) . .
C6 C5 C9 121.4(4) . .
C5 C6 C1 120.3(4) . .
C5 C6 H6 119.9 . .
C1 C6 H6 119.9 . .
O2 C7 O1 126.5(4) . .
O2 C7 C1 117.0(3) . .
O1 C7 C1 116.5(3) . .
O3 C8 O4 121.2(4) . .
O3 C8 C3 119.9(4) . .
O4 C8 C3 118.9(4) . .
O3 C8 Ho1 54.6(2) . 6_565
O4 C8 Ho1 66.8(2) . 6_565
C3 C8 Ho1 173.2(3) . 6_565
O5 C9 C5 108.2(4) . .
O5 C9 H9A 110.1 . .
C5 C9 H9A 110.1 . .
O5 C9 H9B 110.1 . .
C5 C9 H9B 110.1 . .
H9A C9 H9B 108.4 . .
O5 C10 C15 124.6(5) . .
O5 C10 C11 115.2(5) . .
C15 C10 C11 120.3(4) . .
C10 C11 C12 120.1(6) . .
C10 C11 H11 119.9 . .
C12 C11 H11 119.9 . .
C11 C12 C13 120.3(5) . .
C11 C12 H12 119.9 . .
C13 C12 H12 119.9 . .
C14 C13 C12 118.8(4) . .
C14 C13 C16 120.9(4) . .
C12 C13 C16 120.3(4) . .
C13 C14 C15 121.3(4) . .
C13 C14 H14 119.4 . .
C15 C14 H14 119.4 . .
C10 C15 C14 119.2(5) . .
C10 C15 H15 120.4 . .
C14 C15 H15 120.4 . .
O6 C16 O7 121.3(4) . .
O6 C16 C13 119.5(4) . .
O7 C16 C13 119.1(4) . .
O6 C16 Ho1 59.7(2) . 8
O7 C16 Ho1 61.9(2) . 8
C13 C16 Ho1 175.3(3) . 8
C17 O8 Ho1 131.0(5) . .
O8 C17 N1 128.9(9) . .
O8 C17 H17 115.6 . .
N1 C17 H17 115.6 . .
C19 N1 C17 123.0(16) . .
C19 N1 C18 110.3(16) . .
C17 N1 C18 126.6(11) . .
N1 C18 H18A 109.5 . .
N1 C18 H18B 109.5 . .
H18A C18 H18B 109.5 . .
N1 C18 H18C 109.5 . .
H18A C18 H18C 109.5 . .
H18B C18 H18C 109.5 . .
N1 C19 H19A 109.5 . .
N1 C19 H19B 109.5 . .
H19A C19 H19B 109.5 . .
N1 C19 H19C 109.5 . .
H19A C19 H19C 109.5 . .
H19B C19 H19C 109.5 . .
C20 O9 Ho1 129.7(7) . .
O9 C20 N2 126.3(12) . .
O9 C20 H20 116.9 . .
N2 C20 H20 116.9 . .
C22 N2 C20 122.2(15) . .
C22 N2 C21 120.6(17) . .
C20 N2 C21 114.6(14) . .
N2 C21 H21A 109.5 . .
N2 C21 H21B 109.5 . .
H21A C21 H21B 109.5 . .
N2 C21 H21C 109.5 . .
H21A C21 H21C 109.5 . .
H21B C21 H21C 109.5 . .
N2 C22 H22A 109.5 . .
N2 C22 H22B 109.5 . .
H22A C22 H22B 109.5 . .
N2 C22 H22C 109.5 . .
H22A C22 H22C 109.5 . .
H22B C22 H22C 109.5 . .

loop_
_geom_bond_atom_site_label_1
_geom_bond_atom_site_label_2
_geom_bond_distance
_geom_bond_site_symmetry_2
Ho1 O4 2.309(3) 4_546
Ho1 O2 2.346(3) 7_557
Ho1 O1 2.365(3) .
Ho1 O8 2.391(4) .
Ho1 O8A 2.391(4) .
Ho1 O6 2.409(3) 8_456
Ho1 O3 2.414(3) 6_566
Ho1 O9A 2.424(4) .
Ho1 O9 2.424(4) .
Ho1 O7 2.458(3) 8_456
Ho1 O4 2.680(3) 6_566
Ho1 C16 2.786(4) 8_456
O1 C7 1.256(5) .
O2 C7 1.256(5) .
O3 C8 1.251(5) .
O4 C8 1.260(5) .
O5 C10 1.366(5) .
O5 C9 1.417(6) .
O6 C16 1.252(6) .
O7 C16 1.261(6) .
C1 C2 1.387(5) .
C1 C6 1.398(5) .
C1 C7 1.507(5) .
C2 C3 1.392(5) .
C2 H2 0.9300 .
C3 C4 1.393(5) .
C3 C8 1.498(5) .
C4 C5 1.391(6) .
C4 H4 0.9300 .
C5 C6 1.395(5) .
C5 C9 1.513(5) .
C6 H6 0.9300 .
C9 H9A 0.9700 .
C9 H9B 0.9700 .
C10 C15 1.382(7) .
C10 C11 1.385(8) .
C11 C12 1.391(8) .
C11 H11 0.9300 .
C12 C13 1.402(7) .
C12 H12 0.9300 .
C13 C14 1.375(7) .
C13 C16 1.496(5) .
C14 C15 1.404(6) .
C14 H14 0.9300 .
C15 H15 0.9300 .
O8 C17 1.163(9) .
C17 N1 1.304(11) .
C17 H17 0.9300 .
N1 C19 1.17(2) .
N1 C18 1.355(16) .
C18 H18A 0.9600 .
C18 H18B 0.9600 .
C18 H18C 0.9600 .
C19 H19A 0.9600 .
C19 H19B 0.9600 .
C19 H19C 0.9600 .
O9 C20 1.199(12) .
C20 N2 1.319(17) .
C20 H20 0.9300 .
N2 C22 1.31(2) .
N2 C21 1.58(3) .
C21 H21A 0.9600 .
C21 H21B 0.9600 .
C21 H21C 0.9600 .
C22 H22A 0.9600 .
C22 H22B 0.9600 .
C22 H22C 0.9600 .

loop_
_geom_torsion_atom_site_label_1
_geom_torsion_atom_site_label_2
_geom_torsion_atom_site_label_3
_geom_torsion_atom_site_label_4
_geom_torsion
_geom_torsion_site_symmetry_1
_geom_torsion_site_symmetry_4
C6 C1 C2 C3 -1.3(6) . .
C7 C1 C2 C3 177.0(4) . .
C1 C2 C3 C4 1.5(7) . .
C1 C2 C3 C8 -177.6(4) . .
C2 C3 C4 C5 0.0(7) . .
C8 C3 C4 C5 179.1(4) . .
C3 C4 C5 C6 -1.5(7) . .
C3 C4 C5 C9 -179.3(4) . .
C4 C5 C6 C1 1.7(7) . .
C9 C5 C6 C1 179.4(4) . .
C2 C1 C6 C5 -0.3(7) . .
C7 C1 C6 C5 -178.6(4) . .
Ho1 O2 C7 O1 -33.0(7) 7_557 .
Ho1 O2 C7 C1 147.3(3) 7_557 .
Ho1 O1 C7 O2 2.5(7) . .
Ho1 O1 C7 C1 -177.7(3) . .
C2 C1 C7 O2 174.9(4) . .
C6 C1 C7 O2 -6.8(6) . .
C2 C1 C7 O1 -4.9(6) . .
C6 C1 C7 O1 173.4(4) . .
Ho1 O3 C8 O4 4.5(4) 6_565 .
Ho1 O3 C8 C3 -175.2(3) 6_565 .
Ho1 O4 C8 O3 150.0(8) 4_556 .
Ho1 O4 C8 O3 -4.0(4) 6_565 .
Ho1 O4 C8 C3 -30.3(12) 4_556 .
Ho1 O4 C8 C3 175.7(3) 6_565 .
Ho1 O4 C8 Ho1 153.9(10) 4_556 6_565
C2 C3 C8 O3 -27.2(6) . .
C4 C3 C8 O3 153.7(4) . .
C2 C3 C8 O4 153.2(4) . .
C4 C3 C8 O4 -25.9(6) . .
C10 O5 C9 C5 170.9(4) . .
C4 C5 C9 O5 -131.2(5) . .
C6 C5 C9 O5 51.0(6) . .
C9 O5 C10 C15 -3.9(8) . .
C9 O5 C10 C11 176.6(5) . .
O5 C10 C11 C12 177.5(6) . .
C15 C10 C11 C12 -2.0(9) . .
C10 C11 C12 C13 0.0(10) . .
C11 C12 C13 C14 1.5(9) . .
C11 C12 C13 C16 -178.4(5) . .
C12 C13 C14 C15 -1.1(8) . .
C16 C13 C14 C15 178.9(5) . .
O5 C10 C15 C14 -177.1(5) . .
C11 C10 C15 C14 2.4(9) . .
C13 C14 C15 C10 -0.9(9) . .
Ho1 O6 C16 O7 5.2(5) 8 .
Ho1 O6 C16 C13 -174.6(4) 8 .
Ho1 O7 C16 O6 -5.1(5) 8 .
Ho1 O7 C16 C13 174.7(4) 8 .
C14 C13 C16 O6 165.7(5) . .
C12 C13 C16 O6 -14.3(8) . .
C14 C13 C16 O7 -14.1(8) . .
C12 C13 C16 O7 165.9(5) . .
Ho1 O8 C17 N1 162.3(7) . .
O8 C17 N1 C19 -4(2) . .
O8 C17 N1 C18 -179.9(11) . .
Ho1 O9 C20 N2 162.0(10) . .
O9 C20 N2 C22 5(2) . .
O9 C20 N2 C21 166.9(16) . .
